data_4512394
loop_
_publ_author_name
'Kim, Hyun Jee'
'Park, In-Hyeok'
'Lee, Ji-Eun'
'Park, Ki-Min'
'Lee, Shim Sung'

_publ_section_title
;
 Supramolecular Silver(I), Copper(I), and Mercury(II) Complexes with
 Thiamacrocycles Exhibiting Different Types of Endo- or Exocoordination
 Modes: From Monomer and Dimer to One-Dimensional and Two-Dimensional
 Polymers
;
_journal_issue 12
_journal_name_full 'Crystal Growth &amp; Design'
_journal_page_first 6269
_journal_paper_doi 10.1021/cg500966z
_journal_volume 14
_journal_year 2014
_chemical_formula_sum 'C21 H26 Cu I O2 S3'
_chemical_formula_weight 597.04
_chemical_name_systematic
; 
 ? 
;
_space_group_IT_number 14
_symmetry_cell_setting monoclinic
_symmetry_space_group_name_Hall '-P 2yn'
_symmetry_space_group_name_H-M 'P 1 21/n 1'
_atom_sites_solution_hydrogens geom
_atom_sites_solution_primary direct
_atom_sites_solution_secondary difmap
_audit_creation_method SHELXTL
_cell_angle_alpha 90.00
_cell_angle_beta 90.6320(10)
_cell_angle_gamma 90.00
_cell_formula_units_Z 4
_cell_length_a 10.9164(8)
_cell_length_b 16.9206(12)
_cell_length_c 12.5108(9)
_cell_measurement_reflns_used 9353
_cell_measurement_temperature 298(2)
_cell_measurement_theta_max 28.30
_cell_measurement_theta_min 2.22
_cell_volume 2310.8(3)
_computing_cell_refinement 'Bruker SMART'
_computing_data_collection 'Bruker SMART'
_computing_data_reduction 'Bruker SAINT'
_computing_molecular_graphics 'Bruker SHELXTL'
_computing_publication_material 'Bruker SHELXTL'
_computing_structure_refinement 'Bruker SHELXTL'
_computing_structure_solution 'Bruker SHELXTL'
_diffrn_ambient_temperature 298(2)
_diffrn_measured_fraction_theta_full 0.993
_diffrn_measured_fraction_theta_max 0.993
_diffrn_measurement_device_type 'CCD area detector'
_diffrn_measurement_method 'phi and omega scans'
_diffrn_radiation_monochromator graphite
_diffrn_radiation_source 'fine-focus sealed tube'
_diffrn_radiation_type MoK\a
_diffrn_radiation_wavelength 0.71073
_diffrn_reflns_av_R_equivalents 0.0189
_diffrn_reflns_av_sigmaI/netI 0.0225
_diffrn_reflns_limit_h_max 13
_diffrn_reflns_limit_h_min -9
_diffrn_reflns_limit_k_max 21
_diffrn_reflns_limit_k_min -19
_diffrn_reflns_limit_l_max 15
_diffrn_reflns_limit_l_min -15
_diffrn_reflns_number 13817
_diffrn_reflns_theta_full 27.00
_diffrn_reflns_theta_max 27.00
_diffrn_reflns_theta_min 2.02
_exptl_absorpt_coefficient_mu 2.567
_exptl_absorpt_correction_T_max 0.6994
_exptl_absorpt_correction_T_min 0.5131
_exptl_absorpt_correction_type 'empirical (SADABS)'
_exptl_crystal_colour colorless
_exptl_crystal_density_diffrn 1.716
_exptl_crystal_density_method 'not measured'
_exptl_crystal_description block
_exptl_crystal_F_000 1192
_exptl_crystal_size_max 0.30
_exptl_crystal_size_mid 0.20
_exptl_crystal_size_min 0.15
_refine_diff_density_max 0.617
_refine_diff_density_min -0.778
_refine_diff_density_rms 0.106
_refine_ls_extinction_method none
_refine_ls_goodness_of_fit_ref 1.332
_refine_ls_hydrogen_treatment constr
_refine_ls_matrix_type full
_refine_ls_number_parameters 253
_refine_ls_number_reflns 4997
_refine_ls_number_restraints 0
_refine_ls_restrained_S_all 1.332
_refine_ls_R_factor_all 0.0426
_refine_ls_R_factor_gt 0.0382
_refine_ls_shift/su_max 0.001
_refine_ls_shift/su_mean 0.000
_refine_ls_structure_factor_coef Fsqd
_refine_ls_weighting_details 'calc w=1/[\s^2^(Fo^2^)+(0.0182P)^2^+5.0911P] where P=(Fo^2^+2Fc^2^)/3'
_refine_ls_weighting_scheme calc
_refine_ls_wR_factor_gt 0.0748
_refine_ls_wR_factor_ref 0.0760
_reflns_number_gt 4629
_reflns_number_total 4997
_reflns_threshold_expression >2sigma(I)
_cod_data_source_file cg500966z_si_002.cif
_cod_data_source_block 8
_cod_depositor_comments
;
The following automatic conversions were performed:

'_symmetry_cell_setting' value 'Monoclinic' changed to 'monoclinic'
according to
/home/saulius/struct/COD-crude-data--automatic-downloads/rss-feeds/ACS/lib/dictionaries/cif_core.dic
dictionary named 'cif_core.dic' version 2.4.2 from 2011-04-26.

Automatic conversion script
Id: cif_fix_values 2935 2014-11-11 08:27:57Z andrius 

 Adding full bibliography for 4512387--4512397.cif.
;
_cod_original_sg_symbol_H-M P2(1)/n
_cod_database_code 4512394

loop_
_symmetry_equiv_pos_as_xyz
'x, y, z'
'-x+1/2, y+1/2, -z+1/2'
'-x, -y, -z'
'x-1/2, -y-1/2, z-1/2'

loop_
_atom_site_label
_atom_site_type_symbol
_atom_site_fract_x
_atom_site_fract_y
_atom_site_fract_z
_atom_site_U_iso_or_equiv
_atom_site_adp_type
_atom_site_occupancy
_atom_site_symmetry_multiplicity
_atom_site_calc_flag
_atom_site_refinement_flags
Cu1 Cu 0.59446(4) 1.01437(3) 0.91938(3) 0.02179(11) Uani 1 1 d .
I1 I 0.52926(2) 1.119147(13) 1.065250(18) 0.02188(7) Uani 1 1 d .
S1 S 0.88728(8) 0.57489(5) 0.74378(7) 0.01932(18) Uani 1 1 d .
S2 S 1.03592(9) 0.80584(6) 0.83840(8) 0.0267(2) Uani 1 1 d .
S3 S 0.79151(8) 0.98224(5) 0.98283(7) 0.01864(18) Uani 1 1 d .
O1 O 0.7829(3) 0.55813(15) 1.0011(2) 0.0266(6) Uani 1 1 d .
O2 O 0.7787(2) 0.78805(15) 1.1498(2) 0.0259(6) Uani 1 1 d .
C1 C 0.6851(4) 0.5843(2) 1.0682(3) 0.0287(9) Uani 1 1 d .
H1A H 0.6935 0.5606 1.1385 0.034 Uiso 1 1 calc R
H1B H 0.6070 0.5680 1.0377 0.034 Uiso 1 1 calc R
C2 C 0.6893(4) 0.6736(2) 1.0775(3) 0.0284(9) Uani 1 1 d .
H2A H 0.6953 0.6960 1.0065 0.034 Uiso 1 1 calc R
H2B H 0.6131 0.6918 1.1081 0.034 Uiso 1 1 calc R
C3 C 0.7948(4) 0.7038(2) 1.1454(3) 0.0255(8) Uani 1 1 d .
H3A H 0.7925 0.6811 1.2165 0.031 Uiso 1 1 calc R
H3B H 0.8726 0.6906 1.1132 0.031 Uiso 1 1 calc R
C4 C 0.8694(3) 0.8334(2) 1.1960(3) 0.0202(7) Uani 1 1 d .
C5 C 0.9685(4) 0.8028(2) 1.2531(3) 0.0253(8) Uani 1 1 d .
H5A H 0.9748 0.7486 1.2649 0.030 Uiso 1 1 calc R
C6 C 1.0574(4) 0.8535(3) 1.2922(3) 0.0311(9) Uani 1 1 d .
H6A H 1.1240 0.8329 1.3300 0.037 Uiso 1 1 calc R
C7 C 1.0493(4) 0.9345(3) 1.2762(3) 0.0287(9) Uani 1 1 d .
H7A H 1.1101 0.9682 1.3022 0.034 Uiso 1 1 calc R
C8 C 0.9491(4) 0.9643(2) 1.2208(3) 0.0240(8) Uani 1 1 d .
H8A H 0.9421 1.0187 1.2112 0.029 Uiso 1 1 calc R
C9 C 0.8588(3) 0.9151(2) 1.1792(3) 0.0197(7) Uani 1 1 d .
C10 C 0.7520(3) 0.9480(2) 1.1163(3) 0.0209(7) Uani 1 1 d .
H10A H 0.7172 0.9918 1.1558 0.025 Uiso 1 1 calc R
H10B H 0.6895 0.9075 1.1099 0.025 Uiso 1 1 calc R
C11 C 0.8359(4) 0.8925(2) 0.9132(3) 0.0235(8) Uani 1 1 d .
H11A H 0.7762 0.8516 0.9280 0.028 Uiso 1 1 calc R
H11B H 0.8336 0.9026 0.8369 0.028 Uiso 1 1 calc R
C12 C 0.9632(3) 0.8619(2) 0.9440(3) 0.0224(8) Uani 1 1 d .
H12A H 0.9564 0.8286 1.0067 0.027 Uiso 1 1 calc R
H12B H 1.0150 0.9064 0.9628 0.027 Uiso 1 1 calc R
C13 C 0.9370(4) 0.7196(2) 0.8343(3) 0.0295(9) Uani 1 1 d .
H13A H 0.9385 0.6932 0.9031 0.035 Uiso 1 1 calc R
H13B H 0.8534 0.7355 0.8186 0.035 Uiso 1 1 calc R
C14 C 0.9818(4) 0.6635(2) 0.7482(3) 0.0259(8) Uani 1 1 d .
H14A H 1.0662 0.6490 0.7630 0.031 Uiso 1 1 calc R
H14B H 0.9785 0.6897 0.6793 0.031 Uiso 1 1 calc R
C15 C 0.9583(4) 0.5174(2) 0.8517(3) 0.0240(8) Uani 1 1 d .
H15A H 1.0300 0.4902 0.8249 0.029 Uiso 1 1 calc R
H15B H 0.9849 0.5527 0.9085 0.029 Uiso 1 1 calc R
C16 C 0.8698(4) 0.4579(2) 0.8956(3) 0.0230(8) Uani 1 1 d .
C17 C 0.8732(4) 0.3794(2) 0.8620(3) 0.0329(9) Uani 1 1 d .
H17A H 0.9287 0.3646 0.8098 0.039 Uiso 1 1 calc R
C18 C 0.7957(5) 0.3228(3) 0.9046(4) 0.0412(11) Uani 1 1 d .
H18A H 0.7992 0.2707 0.8812 0.049 Uiso 1 1 calc R
C19 C 0.7132(5) 0.3450(3) 0.9822(4) 0.0411(11) Uani 1 1 d .
H19A H 0.6616 0.3073 1.0117 0.049 Uiso 1 1 calc R
C20 C 0.7065(4) 0.4227(2) 1.0164(3) 0.0319(9) Uani 1 1 d .
H20A H 0.6508 0.4369 1.0687 0.038 Uiso 1 1 calc R
C21 C 0.7833(4) 0.4796(2) 0.9721(3) 0.0243(8) Uani 1 1 d .

loop_
_atom_site_aniso_label
_atom_site_aniso_U_11
_atom_site_aniso_U_22
_atom_site_aniso_U_33
_atom_site_aniso_U_23
_atom_site_aniso_U_13
_atom_site_aniso_U_12
Cu1 0.0281(3) 0.0196(2) 0.0176(2) 0.00034(17) -0.00338(18) 0.00352(18)
I1 0.02798(13) 0.01760(11) 0.02007(12) -0.00485(9) 0.00083(9) -0.00076(9)
S1 0.0221(5) 0.0186(4) 0.0172(4) -0.0014(3) -0.0005(3) -0.0019(3)
S2 0.0279(5) 0.0238(5) 0.0287(5) -0.0085(4) 0.0115(4) -0.0055(4)
S3 0.0225(5) 0.0174(4) 0.0160(4) 0.0012(3) -0.0008(3) 0.0015(3)
O1 0.0308(15) 0.0243(13) 0.0248(14) -0.0054(11) 0.0089(11) -0.0035(11)
O2 0.0258(14) 0.0224(13) 0.0295(14) -0.0011(11) -0.0044(11) 0.0013(11)
C1 0.032(2) 0.028(2) 0.027(2) -0.0048(16) 0.0095(17) -0.0058(17)
C2 0.034(2) 0.028(2) 0.0242(19) -0.0042(16) 0.0084(17) 0.0004(17)
C3 0.034(2) 0.0204(18) 0.0226(19) 0.0005(15) -0.0005(16) 0.0024(16)
C4 0.0242(19) 0.0235(18) 0.0131(16) -0.0001(13) 0.0043(14) 0.0021(14)
C5 0.029(2) 0.0282(19) 0.0185(18) 0.0038(15) -0.0012(15) 0.0087(16)
C6 0.024(2) 0.047(2) 0.0213(19) 0.0050(17) -0.0040(16) 0.0099(18)
C7 0.027(2) 0.037(2) 0.0222(19) -0.0015(17) -0.0004(16) -0.0053(17)
C8 0.031(2) 0.0238(19) 0.0178(17) 0.0004(14) 0.0054(15) 0.0023(15)
C9 0.0221(18) 0.0242(18) 0.0129(16) 0.0004(13) 0.0020(14) 0.0026(14)
C10 0.0217(19) 0.0233(18) 0.0177(17) 0.0035(14) 0.0005(14) 0.0036(15)
C11 0.029(2) 0.0212(18) 0.0203(18) -0.0039(14) -0.0006(15) 0.0001(15)
C12 0.027(2) 0.0218(18) 0.0191(17) -0.0033(14) 0.0064(15) -0.0013(15)
C13 0.030(2) 0.025(2) 0.034(2) -0.0108(17) 0.0128(17) -0.0092(16)
C14 0.034(2) 0.0199(18) 0.0240(19) -0.0086(15) 0.0091(16) -0.0077(16)
C15 0.0219(19) 0.033(2) 0.0166(17) 0.0021(15) -0.0034(14) 0.0024(16)
C16 0.027(2) 0.0275(19) 0.0145(16) 0.0036(14) -0.0021(15) 0.0026(15)
C17 0.043(3) 0.032(2) 0.0239(19) 0.0023(17) 0.0073(18) 0.0125(19)
C18 0.067(3) 0.020(2) 0.037(2) -0.0010(18) 0.012(2) 0.000(2)
C19 0.060(3) 0.028(2) 0.035(2) 0.0043(19) 0.012(2) -0.009(2)
C20 0.043(3) 0.032(2) 0.0212(19) -0.0011(16) 0.0103(18) -0.0035(18)
C21 0.030(2) 0.0269(19) 0.0164(17) -0.0002(15) -0.0037(15) -0.0005(16)

loop_
_atom_type_symbol
_atom_type_description
_atom_type_scat_dispersion_real
_atom_type_scat_dispersion_imag
_atom_type_scat_source
C C 0.0033 0.0016 'International Tables Vol C Tables 4.2.6.8 and 6.1.1.4'
H H 0.0000 0.0000 'International Tables Vol C Tables 4.2.6.8 and 6.1.1.4'
O O 0.0106 0.0060 'International Tables Vol C Tables 4.2.6.8 and 6.1.1.4'
S S 0.1246 0.1234 'International Tables Vol C Tables 4.2.6.8 and 6.1.1.4'
Cu Cu 0.3201 1.2651 'International Tables Vol C Tables 4.2.6.8 and 6.1.1.4'
I I -0.4742 1.8119 'International Tables Vol C Tables 4.2.6.8 and 6.1.1.4'

loop_
_geom_angle_atom_site_label_1
_geom_angle_atom_site_label_2
_geom_angle_atom_site_label_3
_geom_angle
_geom_angle_site_symmetry_1
_geom_angle_site_symmetry_3
S1 Cu1 S3 108.41(4) 2_656 .
S1 Cu1 I1 119.75(3) 2_656 3_677
S3 Cu1 I1 104.16(3) . 3_677
S1 Cu1 I1 109.94(3) 2_656 .
S3 Cu1 I1 100.03(3) . .
I1 Cu1 I1 112.408(18) 3_677 .
S1 Cu1 Cu1 138.80(4) 2_656 3_677
S3 Cu1 Cu1 112.11(3) . 3_677
I1 Cu1 Cu1 56.319(16) 3_677 3_677
I1 Cu1 Cu1 56.089(15) . 3_677
Cu1 I1 Cu1 67.592(18) 3_677 .
C14 S1 C15 100.38(19) . .
C14 S1 Cu1 109.87(12) . 2_646
C15 S1 Cu1 112.27(13) . 2_646
C12 S2 C13 100.12(17) . .
C11 S3 C10 103.93(17) . .
C11 S3 Cu1 106.21(13) . .
C10 S3 Cu1 99.08(12) . .
C21 O1 C1 117.1(3) . .
C4 O2 C3 118.8(3) . .
O1 C1 C2 109.3(3) . .
C3 C2 C1 113.8(4) . .
O2 C3 C2 105.3(3) . .
O2 C4 C5 124.0(3) . .
O2 C4 C9 115.4(3) . .
C5 C4 C9 120.5(4) . .
C6 C5 C4 119.3(4) . .
C5 C6 C7 121.3(4) . .
C8 C7 C6 118.7(4) . .
C7 C8 C9 121.6(4) . .
C8 C9 C4 118.6(3) . .
C8 C9 C10 121.1(3) . .
C4 C9 C10 120.3(3) . .
C9 C10 S3 113.9(3) . .
C12 C11 S3 114.1(3) . .
C11 C12 S2 113.4(3) . .
C14 C13 S2 109.1(3) . .
C13 C14 S1 110.4(3) . .
C16 C15 S1 110.9(3) . .
C17 C16 C21 118.5(4) . .
C17 C16 C15 120.6(4) . .
C21 C16 C15 120.9(3) . .
C18 C17 C16 121.6(4) . .
C19 C18 C17 119.1(4) . .
C18 C19 C20 120.7(4) . .
C19 C20 C21 119.9(4) . .
O1 C21 C20 123.9(3) . .
O1 C21 C16 115.9(3) . .
C20 C21 C16 120.1(4) . .

loop_
_geom_bond_atom_site_label_1
_geom_bond_atom_site_label_2
_geom_bond_distance
_geom_bond_site_symmetry_2
Cu1 S1 2.2944(10) 2_656
Cu1 S3 2.3485(10) .
Cu1 I1 2.6402(5) 3_677
Cu1 I1 2.6473(5) .
Cu1 Cu1 2.9412(9) 3_677
I1 Cu1 2.6402(5) 3_677
S1 C14 1.820(4) .
S1 C15 1.830(4) .
S1 Cu1 2.2944(10) 2_646
S2 C12 1.816(4) .
S2 C13 1.816(4) .
S3 C11 1.819(4) .
S3 C10 1.824(4) .
O1 C21 1.377(5) .
O1 C1 1.435(5) .
O2 C4 1.375(5) .
O2 C3 1.437(4) .
C1 C2 1.516(5) .
C2 C3 1.513(6) .
C4 C5 1.390(5) .
C4 C9 1.402(5) .
C5 C6 1.381(6) .
C6 C7 1.389(6) .
C7 C8 1.384(6) .
C8 C9 1.387(5) .
C9 C10 1.506(5) .
C11 C12 1.528(5) .
C13 C14 1.520(5) .
C15 C16 1.503(5) .
C16 C17 1.394(6) .
C16 C21 1.402(5) .
C17 C18 1.387(6) .
C18 C19 1.384(6) .
C19 C20 1.385(6) .
C20 C21 1.396(6) .
